data_2215140
loop_
_publ_author_name
'Akbar Ali, Mohammad'
'Mirza, Aminul Huq'
'Bernhardt, Paul V.'

_publ_section_title
;
 Bis{methyl
 [1-(6-acetyl-2-pyridyl)ethylidene]hydrazinecarbodithioato}nickel(II)
;
_journal_coeditor_code HG2264
_journal_issue 9
_journal_name_full 'Acta Crystallographica Section E'
_journal_page_first m2255
_journal_page_last m2255
_journal_paper_doi 10.1107/S1600536807037129
_journal_volume 63
_journal_year 2007
_chemical_formula_iupac '[Ni (C11 H12 N3 O1 S2)2]'
_chemical_formula_sum 'C22 H24 N6 Ni O2 S4'
_chemical_formula_weight 591.42
_chemical_name_systematic
;Bis{methyl
 [1-(6-acetyl-2-pyridyl)ethylidene]hydrazinecarbodithioato}nickel(II)
;
_space_group_IT_number 19
_symmetry_cell_setting orthorhombic
_symmetry_space_group_name_Hall 'P 2ac 2ab'
_symmetry_space_group_name_H-M 'P 21 21 21'
_atom_sites_solution_hydrogens geom
_atom_sites_solution_primary direct
_atom_sites_solution_secondary difmap
_audit_conform_dict_name cif_core.dic
_audit_conform_dict_version 2.3
_audit_creation_method 'WinGX routine CIF_UPDATE'
_cell_angle_alpha 90
_cell_angle_beta 90
_cell_angle_gamma 90
_cell_formula_units_Z 4
_cell_length_a 10.6343(8)
_cell_length_b 10.8217(7)
_cell_length_c 22.603(2)
_cell_measurement_reflns_used 25
_cell_measurement_temperature 293(2)
_cell_measurement_theta_max 13.527
_cell_measurement_theta_min 11.468
_cell_volume 2601.2(3)
_computing_cell_refinement 'CAD-4 EXPRESS'
_computing_data_collection 'CAD-4 EXPRESS (Enraf--Nonius, 1994)'
_computing_data_reduction 'XCAD4 (Harms & Wocadlo, 1995)'
_computing_molecular_graphics 'ORTEP-3 for Windows (Farrugia, 1997)'
_computing_publication_material 'WinGX (Version  1.64.02; Farrugia, 1999)'
_computing_structure_refinement 'SHELXL97 (Sheldrick, 1997)'
_computing_structure_solution 'SHELXS97 (Sheldrick, 1997)'
_diffrn_ambient_temperature 293(2)
_diffrn_measured_fraction_theta_full 1
_diffrn_measured_fraction_theta_max 1
_diffrn_measurement_device '\k-geometry diffractometer'
_diffrn_measurement_device_type 'Enraf--Nonius CAD-4'
_diffrn_measurement_method 'non-profiled \w/2\q'
_diffrn_radiation_monochromator graphite
_diffrn_radiation_type MoK\a
_diffrn_radiation_wavelength 0.71073
_diffrn_reflns_av_R_equivalents 0
_diffrn_reflns_limit_h_max 12
_diffrn_reflns_limit_h_min 0
_diffrn_reflns_limit_k_max 12
_diffrn_reflns_limit_k_min 0
_diffrn_reflns_limit_l_max 26
_diffrn_reflns_limit_l_min 0
_diffrn_reflns_number 2601
_diffrn_reflns_theta_full 24.97
_diffrn_reflns_theta_max 24.97
_diffrn_reflns_theta_min 1.8
_diffrn_standards_decay_% 1
_diffrn_standards_interval_time 120
_diffrn_standards_number 3
_exptl_absorpt_coefficient_mu 1.099
_exptl_absorpt_correction_T_max 0.7339
_exptl_absorpt_correction_T_min 0.5584
_exptl_absorpt_correction_type psi-scan
_exptl_absorpt_process_details '(North <i>et al.</i>,  1968)'
_exptl_crystal_colour brown
_exptl_crystal_density_diffrn 1.51
_exptl_crystal_density_method 'not measured'
_exptl_crystal_description prism
_exptl_crystal_F_000 1224
_exptl_crystal_size_max 0.6
_exptl_crystal_size_mid 0.6
_exptl_crystal_size_min 0.3
_refine_diff_density_max 0.36
_refine_diff_density_min -0.235
_refine_ls_abs_structure_details 'Flack (1983), with how many Friedel pairs?'
_refine_ls_abs_structure_Flack 0.032(17)
_refine_ls_extinction_method none
_refine_ls_goodness_of_fit_ref 1.048
_refine_ls_hydrogen_treatment constr
_refine_ls_matrix_type full
_refine_ls_number_parameters 316
_refine_ls_number_reflns 2601
_refine_ls_number_restraints 0
_refine_ls_restrained_S_all 1.048
_refine_ls_R_factor_all 0.0403
_refine_ls_R_factor_gt 0.0274
_refine_ls_shift/su_max 0
_refine_ls_shift/su_mean 0
_refine_ls_structure_factor_coef Fsqd
_refine_ls_weighting_details 'calc w = 1/[\s^2^(Fo^2^)+(0.0488P)^2^+0.1306P] where P=(Fo^2^+2Fc^2^)/3'
_refine_ls_weighting_scheme calc
_refine_ls_wR_factor_gt 0.0699
_refine_ls_wR_factor_ref 0.075
_reflns_number_gt 2197
_reflns_number_total 2601
_reflns_threshold_expression I>2\s(I)
_cod_data_source_file hg2264.cif
_cod_data_source_block III
_cod_database_code 2215140
_cod_database_fobs_code 2215140

loop_
_symmetry_equiv_pos_as_xyz
'x, y, z'
'-x+1/2, -y, z+1/2'
'x+1/2, -y+1/2, -z'
'-x, y+1/2, -z+1/2'

loop_
_atom_site_type_symbol
_atom_site_label
_atom_site_fract_x
_atom_site_fract_y
_atom_site_fract_z
_atom_site_U_iso_or_equiv
_atom_site_adp_type
_atom_site_calc_flag
_atom_site_refinement_flags
_atom_site_occupancy
Ni Ni1 0.73584(4) 0.93441(4) 0.12063(2) 0.03305(14) Uani d . 1
C C1A 0.7000(4) 0.7464(4) 0.21782(18) 0.0388(9) Uani d . 1
C C1B 0.5642(4) 0.9426(4) 0.01415(17) 0.0409(9) Uani d . 1
C C2A 0.6984(6) 0.6758(5) 0.33646(19) 0.0660(15) Uani d . 1
H H2A1 0.6993 0.6094 0.3646 0.099 Uiso calc R 1
H H2A2 0.6235 0.7241 0.3417 0.099 Uiso calc R 1
H H2A3 0.7709 0.7273 0.3424 0.099 Uiso calc R 1
C C2B 0.5101(5) 0.9472(6) -0.10626(19) 0.0710(15) Uani d . 1
H H2B1 0.447 0.9499 -0.1366 0.107 Uiso calc R 1
H H2B2 0.5595 0.8735 -0.1107 0.107 Uiso calc R 1
H H2B3 0.5636 1.0183 -0.1096 0.107 Uiso calc R 1
C C3A 0.6694(4) 1.0590(4) 0.22846(16) 0.0376(9) Uani d . 1
C C3B 0.8810(4) 0.9067(4) 0.01403(19) 0.0424(10) Uani d . 1
C C4A 0.6422(5) 1.0822(4) 0.29212(17) 0.0531(11) Uani d . 1
H H4A1 0.6389 1.0049 0.3129 0.08 Uiso calc R 1
H H4A2 0.5629 1.1237 0.2958 0.08 Uiso calc R 1
H H4A3 0.7074 1.1329 0.3087 0.08 Uiso calc R 1
C C4B 0.9165(5) 0.8986(5) -0.05007(18) 0.0612(14) Uani d . 1
H H4B1 0.8424 0.9058 -0.074 0.092 Uiso calc R 1
H H4B2 0.9563 0.8205 -0.0576 0.092 Uiso calc R 1
H H4B3 0.9737 0.9643 -0.0596 0.092 Uiso calc R 1
C C5A 0.6787(4) 1.1619(4) 0.18649(19) 0.0380(9) Uani d . 1
C C5B 0.9791(4) 0.8978(4) 0.06058(19) 0.0400(10) Uani d . 1
C C6A 0.6311(4) 1.2788(4) 0.1985(2) 0.0475(11) Uani d . 1
H H6A 0.5937 1.2954 0.2349 0.057 Uiso calc R 1
C C6B 1.1035(4) 0.8744(5) 0.0466(2) 0.0545(12) Uani d . 1
H H6B 1.1279 0.8658 0.0073 0.065 Uiso calc R 1
C C7A 0.6397(5) 1.3698(4) 0.1562(2) 0.0573(12) Uani d . 1
H H7A 0.6052 1.4474 0.1631 0.069 Uiso calc R 1
C C7B 1.1902(4) 0.8640(5) 0.0910(2) 0.0605(13) Uani d . 1
H H7B 1.2741 0.8479 0.0825 0.073 Uiso calc R 1
C C8A 0.6995(5) 1.3451(4) 0.1041(2) 0.0542(12) Uani d . 1
H H8A 0.7058 1.4055 0.0749 0.065 Uiso calc R 1
C C8B 1.1505(4) 0.8780(4) 0.1483(2) 0.0578(13) Uani d . 1
H H8B 1.2074 0.8697 0.1793 0.069 Uiso calc R 1
C C9A 0.7504(4) 1.2290(4) 0.09532(18) 0.0442(9) Uani d . 1
C C9B 1.0268(4) 0.9041(4) 0.15966(19) 0.0432(10) Uani d . 1
C C10A 0.8309(6) 1.2056(4) 0.0410(2) 0.0630(14) Uani d . 1
C C10B 0.9866(4) 0.9276(4) 0.22341(19) 0.0481(10) Uani d . 1
C C11A 0.7768(8) 1.2393(6) -0.0167(2) 0.103(3) Uani d . 1
H H11D 0.8364 1.2215 -0.0475 0.155 Uiso calc R 1
H H11E 0.7571 1.3258 -0.017 0.155 Uiso calc R 1
H H11F 0.7014 1.1924 -0.0233 0.155 Uiso calc R 1
C C11B 1.0123(6) 0.8259(5) 0.2656(2) 0.0741(16) Uani d . 1
H H11A 0.9843 0.8494 0.3044 0.111 Uiso calc R 1
H H11B 1.101 0.8094 0.2666 0.111 Uiso calc R 1
H H11C 0.9683 0.7529 0.2532 0.111 Uiso calc R 1
N N1A 0.6847(3) 0.8516(3) 0.24452(15) 0.0412(8) Uani d . 1
N N1B 0.6739(3) 0.9282(3) -0.00883(13) 0.0403(7) Uani d . 1
N N2A 0.6903(3) 0.9504(3) 0.20621(13) 0.0355(7) Uani d . 1
N N2B 0.7690(3) 0.9214(3) 0.03321(13) 0.0361(7) Uani d . 1
N N3A 0.7383(3) 1.1368(3) 0.13456(13) 0.0353(7) Uani d . 1
N N3B 0.9405(3) 0.9159(3) 0.11689(15) 0.0378(7) Uani d . 1
S S1A 0.71898(12) 0.71710(10) 0.14389(5) 0.0465(3) Uani d . 1
S S1B 0.52284(9) 0.95535(12) 0.08710(4) 0.0471(3) Uani d . 1
S S2A 0.70145(14) 0.61389(11) 0.26300(5) 0.0592(3) Uani d . 1
S S2B 0.43594(11) 0.94696(14) -0.03511(5) 0.0573(3) Uani d . 1
O O1A 0.9365(4) 1.1685(4) 0.04757(19) 0.0833(13) Uani d . 1
O O1B 0.9389(3) 1.0233(3) 0.23694(15) 0.0592(9) Uani d . 1

loop_
_atom_site_aniso_label
_atom_site_aniso_U_11
_atom_site_aniso_U_22
_atom_site_aniso_U_33
_atom_site_aniso_U_12
_atom_site_aniso_U_13
_atom_site_aniso_U_23
Ni1 0.0334(2) 0.0345(2) 0.0312(2) -0.0014(2) 0.0013(2) -0.0021(2)
C1A 0.036(2) 0.037(2) 0.044(2) -0.0014(18) -0.0042(18) 0.0084(18)
C1B 0.046(2) 0.033(2) 0.044(2) 0.001(2) -0.0068(18) -0.003(2)
C2A 0.092(4) 0.063(3) 0.043(3) -0.003(3) 0.003(3) 0.012(2)
C2B 0.075(3) 0.096(4) 0.042(2) -0.009(3) -0.010(2) 0.009(3)
C3A 0.0350(19) 0.040(2) 0.0376(19) -0.003(2) 0.0012(16) -0.0049(19)
C3B 0.046(2) 0.038(2) 0.044(2) -0.0020(19) 0.0095(19) -0.0023(19)
C4A 0.068(3) 0.052(3) 0.039(2) -0.004(3) 0.007(2) -0.007(2)
C4B 0.057(3) 0.084(4) 0.043(2) 0.004(3) 0.015(2) -0.004(2)
C5A 0.035(2) 0.034(2) 0.045(2) -0.0054(17) -0.006(2) -0.0063(18)
C5B 0.038(2) 0.033(2) 0.049(2) -0.0027(17) 0.0031(19) -0.0017(18)
C6A 0.049(3) 0.039(2) 0.054(3) 0.002(2) 0.006(2) -0.013(2)
C6B 0.037(2) 0.053(3) 0.073(3) -0.004(2) 0.012(2) -0.006(3)
C7A 0.061(3) 0.032(2) 0.079(3) 0.005(2) 0.002(3) -0.004(2)
C7B 0.028(2) 0.058(3) 0.095(4) 0.002(2) 0.004(2) -0.011(3)
C8A 0.062(3) 0.033(2) 0.067(3) 0.000(2) 0.005(2) 0.010(2)
C8B 0.034(2) 0.053(3) 0.086(3) 0.002(2) -0.016(2) -0.010(3)
C9A 0.045(2) 0.040(2) 0.048(2) -0.005(2) -0.001(2) 0.0049(18)
C9B 0.038(2) 0.034(2) 0.058(3) -0.0058(18) -0.006(2) -0.0061(19)
C10A 0.097(4) 0.033(2) 0.060(3) -0.009(3) 0.023(3) 0.007(2)
C10B 0.039(2) 0.051(3) 0.054(2) -0.004(2) -0.0140(19) -0.011(2)
C11A 0.172(8) 0.086(4) 0.052(3) -0.007(5) 0.020(4) 0.009(3)
C11B 0.083(4) 0.074(4) 0.065(4) 0.011(3) -0.013(3) 0.006(3)
N1A 0.0463(19) 0.0378(19) 0.0394(18) -0.0045(16) 0.0008(16) 0.0074(16)
N1B 0.0421(18) 0.0453(19) 0.0336(16) 0.0015(18) -0.0038(14) 0.0003(17)
N2A 0.0364(17) 0.0354(18) 0.0347(16) -0.0019(15) -0.0012(13) 0.0003(14)
N2B 0.0364(16) 0.0369(17) 0.0351(15) 0.0005(17) 0.0048(15) -0.0003(14)
N3A 0.0354(17) 0.0336(16) 0.0367(17) 0.0007(15) 0.0030(15) 0.0003(13)
N3B 0.0317(15) 0.0347(18) 0.0470(18) -0.0014(14) -0.0029(15) -0.0028(17)
S1A 0.0627(7) 0.0349(5) 0.0417(5) -0.0032(5) 0.0036(5) -0.0027(4)
S1B 0.0327(5) 0.0656(8) 0.0428(5) -0.0014(5) 0.0003(4) -0.0091(6)
S2A 0.0878(9) 0.0398(6) 0.0500(7) -0.0036(6) -0.0048(6) 0.0104(5)
S2B 0.0481(6) 0.0739(9) 0.0499(6) 0.0051(7) -0.0147(5) -0.0001(7)
O1A 0.086(3) 0.065(3) 0.098(3) 0.009(2) 0.048(3) 0.013(2)
O1B 0.058(2) 0.0513(19) 0.069(2) 0.0038(17) -0.0120(17) -0.0159(17)

loop_
_atom_type_symbol
_atom_type_description
_atom_type_scat_dispersion_real
_atom_type_scat_dispersion_imag
_atom_type_scat_source
C C 0.0033 0.0016 'International Tables Vol C Tables 4.2.6.8 and 6.1.1.4'
H H 0 0 'International Tables Vol C Tables 4.2.6.8 and 6.1.1.4'
N N 0.0061 0.0033 'International Tables Vol C Tables 4.2.6.8 and 6.1.1.4'
S S 0.1246 0.1234 'International Tables Vol C Tables 4.2.6.8 and 6.1.1.4'
Ni Ni 0.3393 1.1124 'International Tables Vol C Tables 4.2.6.8 and 6.1.1.4'
O O 0.0106 0.006 'International Tables Vol C Tables 4.2.6.8 and 6.1.1.4'

loop_
_geom_angle_atom_site_label_1
_geom_angle_atom_site_label_2
_geom_angle_atom_site_label_3
_geom_angle
N2A Ni1 N2B 176.00(10)
N2A Ni1 N3B 106.60(10)
N2B Ni1 N3B 77.40(10)
N2A Ni1 N3A 77.30(10)
N2B Ni1 N3A 102.00(10)
N3B Ni1 N3A 94.80(10)
N2A Ni1 S1B 93.92(9)
N2B Ni1 S1B 82.07(9)
N3B Ni1 S1B 159.40(10)
N3A Ni1 S1B 87.85(9)
N2A Ni1 S1A 81.70(10)
N2B Ni1 S1A 99.12(9)
N3B Ni1 S1A 89.61(9)
N3A Ni1 S1A 158.93(8)
S1B Ni1 S1A 95.20(5)
N1A C1A S1A 129.0(3)
N1A C1A S2A 116.5(3)
S1A C1A S2A 114.5(2)
N1B C1B S1B 129.2(3)
N1B C1B S2B 116.8(3)
S1B C1B S2B 114.1(2)
S2A C2A H2A1 109.5
S2A C2A H2A2 109.5
H2A1 C2A H2A2 109.5
S2A C2A H2A3 109.5
H2A1 C2A H2A3 109.5
H2A2 C2A H2A3 109.5
S2B C2B H2B1 109.5
S2B C2B H2B2 109.5
H2B1 C2B H2B2 109.5
S2B C2B H2B3 109.5
H2B1 C2B H2B3 109.5
H2B2 C2B H2B3 109.5
N2A C3A C5A 115.2(3)
N2A C3A C4A 124.1(4)
C5A C3A C4A 120.7(4)
N2B C3B C5B 115.0(4)
N2B C3B C4B 124.8(4)
C5B C3B C4B 120.2(4)
C3A C4A H4A1 109.5
C3A C4A H4A2 109.5
H4A1 C4A H4A2 109.5
C3A C4A H4A3 109.5
H4A1 C4A H4A3 109.5
H4A2 C4A H4A3 109.5
C3B C4B H4B1 109.5
C3B C4B H4B2 109.5
H4B1 C4B H4B2 109.5
C3B C4B H4B3 109.5
H4B1 C4B H4B3 109.5
H4B2 C4B H4B3 109.5
N3A C5A C6A 121.3(4)
N3A C5A C3A 115.9(3)
C6A C5A C3A 122.7(4)
N3B C5B C6B 122.2(4)
N3B C5B C3B 116.4(3)
C6B C5B C3B 121.4(4)
C7A C6A C5A 119.4(4)
C7A C6A H6A 120.3
C5A C6A H6A 120.3
C7B C6B C5B 119.4(5)
C7B C6B H6B 120.3
C5B C6B H6B 120.3
C8A C7A C6A 119.4(4)
C8A C7A H7A 120.3
C6A C7A H7A 120.3
C6B C7B C8B 118.5(4)
C6B C7B H7B 120.7
C8B C7B H7B 120.7
C7A C8A C9A 118.9(4)
C7A C8A H8A 120.5
C9A C8A H8A 120.5
C7B C8B C9B 119.7(4)
C7B C8B H8B 120.2
C9B C8B H8B 120.2
N3A C9A C8A 123.0(4)
N3A C9A C10A 117.7(4)
C8A C9A C10A 119.3(4)
N3B C9B C8B 122.8(4)
N3B C9B C10B 118.4(3)
C8B C9B C10B 118.7(4)
O1A C10A C11A 123.9(6)
O1A C10A C9A 118.9(5)
C11A C10A C9A 117.0(5)
O1B C10B C11B 123.9(4)
O1B C10B C9B 120.4(4)
C11B C10B C9B 115.7(4)
C10A C11A H11D 109.5
C10A C11A H11E 109.5
H11D C11A H11E 109.5
C10A C11A H11F 109.5
H11D C11A H11F 109.5
H11E C11A H11F 109.5
C10B C11B H11A 109.5
C10B C11B H11B 109.5
H11A C11B H11B 109.5
C10B C11B H11C 109.5
H11A C11B H11C 109.5
H11B C11B H11C 109.5
C1A N1A N2A 112.5(3)
C1B N1B N2B 113.0(3)
C3A N2A N1A 116.9(3)
C3A N2A Ni1 119.6(3)
N1A N2A Ni1 123.4(2)
C3B N2B N1B 117.0(3)
C3B N2B Ni1 120.4(3)
N1B N2B Ni1 122.7(2)
C9A N3A C5A 117.8(3)
C9A N3A Ni1 130.1(3)
C5A N3A Ni1 108.4(2)
C9B N3B C5B 117.3(3)
C9B N3B Ni1 131.5(3)
C5B N3B Ni1 110.6(3)
C1A S1A Ni1 92.36(14)
C1B S1B Ni1 93.10(14)
C1A S2A C2A 103.5(2)
C1B S2B C2B 103.1(2)

loop_
_geom_bond_atom_site_label_1
_geom_bond_atom_site_label_2
_geom_bond_distance
Ni1 N2A 2.002(3)
Ni1 N2B 2.012(3)
Ni1 N3B 2.188(3)
Ni1 N3A 2.213(3)
Ni1 S1B 2.3990(10)
Ni1 S1A 2.4160(10)
C1A N1A 1.299(5)
C1A S1A 1.713(4)
C1A S2A 1.760(4)
C1B N1B 1.286(5)
C1B S1B 1.712(4)
C1B S2B 1.761(4)
C2A S2A 1.791(5)
C2A H2A1 0.96
C2A H2A2 0.96
C2A H2A3 0.96
C2B S2B 1.791(5)
C2B H2B1 0.96
C2B H2B2 0.96
C2B H2B3 0.96
C3A N2A 1.297(5)
C3A C5A 1.466(6)
C3A C4A 1.489(5)
C3B N2B 1.277(5)
C3B C5B 1.485(6)
C3B C4B 1.500(5)
C4A H4A1 0.96
C4A H4A2 0.96
C4A H4A3 0.96
C4B H4B1 0.96
C4B H4B2 0.96
C4B H4B3 0.96
C5A N3A 1.361(5)
C5A C6A 1.390(6)
C5B N3B 1.351(5)
C5B C6B 1.383(6)
C6A C7A 1.375(6)
C6A H6A 0.93
C6B C7B 1.368(7)
C6B H6B 0.93
C7A C8A 1.366(6)
C7A H7A 0.93
C7B C8B 1.370(7)
C7B H7B 0.93
C8A C9A 1.382(6)
C8A H8A 0.93
C8B C9B 1.371(6)
C8B H8B 0.93
C9A N3A 1.342(5)
C9A C10A 1.518(7)
C9B N3B 1.338(5)
C9B C10B 1.524(6)
C10A O1A 1.201(7)
C10A C11A 1.473(8)
C10B O1B 1.193(5)
C10B C11B 1.482(6)
C11A H11D 0.96
C11A H11E 0.96
C11A H11F 0.96
C11B H11A 0.96
C11B H11B 0.96
C11B H11C 0.96
N1A N2A 1.377(4)
N1B N2B 1.390(4)
